data_4125790
loop_
_publ_author_name
'Ro\,sca, Drago\,s-Adrian'
'Radkowski, Karin'
'Wolf, Larry M.'
'Wagh, Minal'
'Goddard, Richard'
'Thiel, Walter'
'F\"urstner, Alois'

_publ_section_title
;
 Ruthenium-Catalyzed Alkyne trans-Hydrometalation: Mechanistic Insights
 and Preparative Implications.
;
_journal_issue 6
_journal_name_full 'Journal of the American Chemical Society'
_journal_page_first 2443
_journal_page_last 2455
_journal_paper_doi 10.1021/jacs.6b12517
_journal_volume 139
_journal_year 2017
_chemical_compound_source pentane
_chemical_formula_moiety 'C21 H24 Cl F6 N O Ru'
_chemical_formula_sum 'C21 H24 Cl F6 N O Ru'
_chemical_formula_weight 556.93
_chemical_name_systematic
;
 pentamethylcyclopentadienyl-chloro-pyridyl-1,1,1-
 trifluoro-2-hydroxy-2(trifluoromethyl)-3-pentyne-ruthenium(ii)
;
_space_group_crystal_system monoclinic
_space_group_IT_number 14
_space_group_name_Hall '-P 2yn'
_space_group_name_H-M_alt 'P 1 21/n 1'
_symmetry_space_group_name_Hall '-P 2yn'
_symmetry_space_group_name_H-M 'P 1 21/n 1'
_atom_sites_solution_hydrogens mixed
_atom_sites_solution_primary direct
_atom_sites_solution_secondary difmap
_audit_block_code ROD-RA-285-01_100K_9657
_audit_creation_date 2015-10-13
_audit_creation_method SHELXL-2014/7
_cell_angle_alpha 90
_cell_angle_beta 99.091(2)
_cell_angle_gamma 90
_cell_formula_units_Z 4
_cell_length_a 8.7929(13)
_cell_length_b 12.2158(18)
_cell_length_c 20.666(3)
_cell_measurement_reflns_used 9881
_cell_measurement_temperature 100(2)
_cell_measurement_theta_max 36.4825
_cell_measurement_theta_min 2.3998
_cell_volume 2191.9(6)
_computing_cell_refinement 'SAINT software (Bruker AXS, 2004)'
_computing_data_collection 'APEX2 (Bruker AXS, 2005-2013)'
_computing_data_reduction 'SAINT software (Bruker AXS, 2004)'
_computing_molecular_graphics 'DIAMOND (Crystal Impact GbR, 1997-2014)'
_computing_structure_refinement 'SHELXL (G. M. Sheldrick, 2013)'
_computing_structure_solution 'SHELXT (G. M. Sheldrick, 2015)'
_diffrn_ambient_temperature 100(2)
_diffrn_detector_area_resol_mean 66.67
_diffrn_measured_fraction_theta_full 0.999
_diffrn_measured_fraction_theta_max 0.977
_diffrn_measurement_device_type 'Bruker-AXS Kappa Mach3 APEX-II'
_diffrn_measurement_method 'CCD \f- and \w-scans'
_diffrn_radiation_monochromator 'Incoatec Helios mirrors'
_diffrn_radiation_source 1\mS
_diffrn_radiation_type Mo-K\a
_diffrn_radiation_wavelength 0.71073
_diffrn_reflns_av_R_equivalents 0.0279
_diffrn_reflns_av_unetI/netI 0.0230
_diffrn_reflns_Laue_measured_fraction_full 0.999
_diffrn_reflns_Laue_measured_fraction_max 0.977
_diffrn_reflns_limit_h_max 14
_diffrn_reflns_limit_h_min -14
_diffrn_reflns_limit_k_max 20
_diffrn_reflns_limit_k_min -20
_diffrn_reflns_limit_l_max 34
_diffrn_reflns_limit_l_min -33
_diffrn_reflns_number 60003
_diffrn_reflns_point_group_measured_fraction_full 0.999
_diffrn_reflns_point_group_measured_fraction_max 0.977
_diffrn_reflns_theta_full 25.242
_diffrn_reflns_theta_max 36.571
_diffrn_reflns_theta_min 2.601
_exptl_absorpt_coefficient_mu 0.901
_exptl_absorpt_correction_T_max 0.94847
_exptl_absorpt_correction_T_min 0.83544
_exptl_absorpt_correction_type gaussian
_exptl_absorpt_process_details 'SADABS (Bruker AXS, 2012)'
_exptl_crystal_colour orange
_exptl_crystal_density_diffrn 1.688
_exptl_crystal_description prism
_exptl_crystal_F_000 1120
_exptl_crystal_size_max 0.22
_exptl_crystal_size_mid 0.09
_exptl_crystal_size_min 0.08
_refine_diff_density_max 0.669
_refine_diff_density_min -0.560
_refine_diff_density_rms 0.075
_refine_ls_extinction_method none
_refine_ls_goodness_of_fit_ref 1.023
_refine_ls_hydrogen_treatment mixed
_refine_ls_matrix_type full
_refine_ls_number_parameters 290
_refine_ls_number_reflns 10566
_refine_ls_number_restraints 0
_refine_ls_restrained_S_all 1.023
_refine_ls_R_factor_all 0.0309
_refine_ls_R_factor_gt 0.0221
_refine_ls_shift/su_max 0.002
_refine_ls_shift/su_mean 0.000
_refine_ls_structure_factor_coef Fsqd
_refine_ls_weighting_details 'w=1/[\s^2^(Fo^2^)+(0.0235P)^2^+0.7325P] where P=(Fo^2^+2Fc^2^)/3'
_refine_ls_weighting_scheme calc
_refine_ls_wR_factor_gt 0.0507
_refine_ls_wR_factor_ref 0.0538
_reflns_Friedel_coverage 0.000
_reflns_number_gt 8833
_reflns_number_total 10566
_reflns_threshold_expression 'I > 2\s(I)'
_cod_data_source_file ja6b12517_si_003.cif
_cod_data_source_block 17
_cod_database_code 4125790
_shelx_shelxl_version_number 2014/7
_shelx_space_group_comment
;
The symmetry employed for this shelxl refinement is uniquely defined
by the following loop, which should always be used as a source of
symmetry information in preference to the above space-group names.
They are only intended as comments.
;
_shelx_estimated_absorpt_t_min 0.780
_shelx_estimated_absorpt_t_max 0.931

loop_
_space_group_symop_operation_xyz
'x, y, z'
'-x+1/2, y+1/2, -z+1/2'
'-x, -y, -z'
'x-1/2, -y-1/2, z-1/2'

loop_
_atom_site_label
_atom_site_type_symbol
_atom_site_fract_x
_atom_site_fract_y
_atom_site_fract_z
_atom_site_U_iso_or_equiv
_atom_site_adp_type
_atom_site_occupancy
_atom_site_site_symmetry_order
_atom_site_calc_flag
_atom_site_refinement_flags_posn
_atom_site_refinement_flags_adp
C1 C 0.45728(11) 0.76554(7) 0.57717(5) 0.01247(15) Uani 1 1 d . .
C2 C 0.33218(10) 0.81355(8) 0.58102(5) 0.01380(16) Uani 1 1 d . .
C3 C 0.18677(12) 0.86602(10) 0.54990(6) 0.0223(2) Uani 1 1 d . .
H3A H 0.0998 0.8330 0.5671 0.033 Uiso 1 1 calc R U
H3B H 0.1736 0.8552 0.5024 0.033 Uiso 1 1 calc R U
H3C H 0.1908 0.9446 0.5597 0.033 Uiso 1 1 calc R U
C4 C 0.55991(11) 0.72704(8) 0.53115(5) 0.01393(16) Uani 1 1 d . .
C5 C 0.46478(12) 0.71482(10) 0.46189(5) 0.01885(18) Uani 1 1 d . .
C6 C 0.69193(12) 0.81039(10) 0.53002(6) 0.0208(2) Uani 1 1 d . .
C7 C 0.09771(11) 0.64436(9) 0.66391(5) 0.01616(17) Uani 1 1 d . .
H7 H 0.0849 0.7016 0.6937 0.019 Uiso 1 1 calc R U
C8 C -0.02542(11) 0.57506(10) 0.64397(6) 0.0212(2) Uani 1 1 d . .
H8 H -0.1192 0.5835 0.6608 0.025 Uiso 1 1 calc R U
C9 C -0.00954(12) 0.49326(10) 0.59910(6) 0.0224(2) Uani 1 1 d . .
H9 H -0.0922 0.4447 0.5844 0.027 Uiso 1 1 calc R U
C10 C 0.12992(12) 0.48379(9) 0.57604(5) 0.01924(19) Uani 1 1 d . .
H10 H 0.1437 0.4292 0.5447 0.023 Uiso 1 1 calc R U
C11 C 0.24884(11) 0.55506(8) 0.59929(5) 0.01449(16) Uani 1 1 d . .
H11 H 0.3442 0.5474 0.5836 0.017 Uiso 1 1 calc R U
C12 C 0.49142(11) 0.91050(8) 0.70778(5) 0.01393(16) Uani 1 1 d . .
C13 C 0.59397(11) 0.83397(8) 0.74391(5) 0.01432(16) Uani 1 1 d . .
C14 C 0.50562(11) 0.77058(8) 0.78426(5) 0.01447(16) Uani 1 1 d . .
C15 C 0.35139(11) 0.80666(8) 0.77242(5) 0.01411(16) Uani 1 1 d . .
C16 C 0.33839(11) 0.89068(8) 0.72351(5) 0.01401(16) Uani 1 1 d . .
C17 C 0.53465(13) 1.00071(8) 0.66530(6) 0.01988(19) Uani 1 1 d . .
H17A H 0.6298 0.9812 0.6490 0.030 Uiso 1 1 calc R U
H17B H 0.5507 1.0684 0.6909 0.030 Uiso 1 1 calc R U
H17C H 0.4518 1.0116 0.6282 0.030 Uiso 1 1 calc R U
C18 C 0.76536(11) 0.82674(9) 0.74774(6) 0.0203(2) Uani 1 1 d . .
H18A H 0.7957 0.7498 0.7452 0.030 Uiso 1 1 calc R U
H18B H 0.8156 0.8582 0.7893 0.030 Uiso 1 1 calc R U
H18C H 0.7968 0.8674 0.7112 0.030 Uiso 1 1 calc R U
C19 C 0.57115(13) 0.68835(9) 0.83469(5) 0.0211(2) Uani 1 1 d . .
H19A H 0.4870 0.6500 0.8511 0.032 Uiso 1 1 calc R U
H19B H 0.6355 0.7258 0.8711 0.032 Uiso 1 1 calc R U
H19C H 0.6339 0.6354 0.8149 0.032 Uiso 1 1 calc R U
C20 C 0.22678(13) 0.77077(10) 0.80948(6) 0.0204(2) Uani 1 1 d . .
H20A H 0.1313 0.8099 0.7929 0.031 Uiso 1 1 calc R U
H20B H 0.2575 0.7871 0.8561 0.031 Uiso 1 1 calc R U
H20C H 0.2100 0.6918 0.8037 0.031 Uiso 1 1 calc R U
C21 C 0.19777(12) 0.95950(9) 0.70368(6) 0.02034(19) Uani 1 1 d . .
H21A H 0.2116 1.0047 0.6658 0.031 Uiso 1 1 calc R U
H21B H 0.1818 1.0069 0.7403 0.031 Uiso 1 1 calc R U
H21C H 0.1079 0.9119 0.6920 0.031 Uiso 1 1 calc R U
Cl1 Cl 0.58073(2) 0.58189(2) 0.68670(2) 0.01393(4) Uani 1 1 d . .
F1 F 0.34218(8) 0.65122(6) 0.46360(3) 0.02416(14) Uani 1 1 d . .
F2 F 0.41262(9) 0.81129(7) 0.43695(4) 0.02910(16) Uani 1 1 d . .
F3 F 0.54540(8) 0.66906(7) 0.41941(3) 0.03050(17) Uani 1 1 d . .
F4 F 0.64236(9) 0.91200(6) 0.51623(4) 0.03031(16) Uani 1 1 d . .
F5 F 0.78309(9) 0.78340(8) 0.48604(4) 0.03291(18) Uani 1 1 d . .
F6 F 0.78179(8) 0.81288(7) 0.58873(4) 0.02868(16) Uani 1 1 d . .
N1 N 0.23501(9) 0.63455(7) 0.64307(4) 0.01235(13) Uani 1 1 d . .
O1 O 0.62747(9) 0.62448(7) 0.54606(4) 0.01998(15) Uani 1 1 d . .
H1 H 0.623(2) 0.6132(15) 0.5822(9) 0.037(5) Uiso 1 1 d . .
Ru1 Ru 0.42077(2) 0.74660(2) 0.67602(2) 0.00895(2) Uani 1 1 d . .

loop_
_atom_site_aniso_label
_atom_site_aniso_U_11
_atom_site_aniso_U_22
_atom_site_aniso_U_33
_atom_site_aniso_U_23
_atom_site_aniso_U_13
_atom_site_aniso_U_12
C1 0.0123(4) 0.0145(4) 0.0110(4) 0.0010(3) 0.0031(3) -0.0012(3)
C2 0.0132(4) 0.0154(4) 0.0128(4) 0.0020(3) 0.0018(3) 0.0000(3)
C3 0.0169(4) 0.0293(5) 0.0201(5) 0.0052(4) 0.0008(4) 0.0078(4)
C4 0.0112(4) 0.0189(4) 0.0123(4) -0.0003(3) 0.0038(3) -0.0013(3)
C5 0.0161(4) 0.0272(5) 0.0139(4) -0.0006(4) 0.0044(3) -0.0044(4)
C6 0.0157(4) 0.0290(5) 0.0193(5) -0.0033(4) 0.0077(4) -0.0070(4)
C7 0.0100(4) 0.0220(4) 0.0167(4) 0.0005(4) 0.0030(3) -0.0010(3)
C8 0.0102(4) 0.0309(5) 0.0223(5) 0.0044(4) 0.0016(3) -0.0045(4)
C9 0.0155(4) 0.0248(5) 0.0244(5) 0.0037(4) -0.0040(4) -0.0088(4)
C10 0.0189(4) 0.0170(4) 0.0201(5) -0.0014(4) -0.0024(4) -0.0038(3)
C11 0.0133(4) 0.0146(4) 0.0153(4) -0.0008(3) 0.0016(3) -0.0020(3)
C12 0.0150(4) 0.0112(3) 0.0160(4) -0.0025(3) 0.0039(3) -0.0016(3)
C13 0.0127(4) 0.0145(4) 0.0156(4) -0.0038(3) 0.0015(3) -0.0029(3)
C14 0.0163(4) 0.0154(4) 0.0113(4) -0.0022(3) 0.0006(3) -0.0021(3)
C15 0.0153(4) 0.0153(4) 0.0124(4) -0.0033(3) 0.0044(3) -0.0020(3)
C16 0.0140(4) 0.0132(4) 0.0154(4) -0.0035(3) 0.0042(3) 0.0010(3)
C17 0.0233(5) 0.0133(4) 0.0244(5) 0.0005(4) 0.0079(4) -0.0040(3)
C18 0.0119(4) 0.0227(5) 0.0254(5) -0.0047(4) 0.0007(3) -0.0035(3)
C19 0.0236(5) 0.0227(5) 0.0151(5) 0.0020(4) -0.0028(4) -0.0014(4)
C20 0.0210(5) 0.0257(5) 0.0164(5) -0.0026(4) 0.0094(4) -0.0042(4)
C21 0.0186(4) 0.0184(4) 0.0244(5) -0.0021(4) 0.0043(4) 0.0067(3)
Cl1 0.01219(8) 0.01255(9) 0.01710(10) 0.00154(7) 0.00246(7) 0.00224(7)
F1 0.0194(3) 0.0350(4) 0.0181(3) -0.0051(3) 0.0030(2) -0.0124(3)
F2 0.0306(4) 0.0350(4) 0.0195(3) 0.0102(3) -0.0029(3) -0.0022(3)
F3 0.0260(3) 0.0519(5) 0.0158(3) -0.0103(3) 0.0100(3) -0.0046(3)
F4 0.0327(4) 0.0237(3) 0.0362(4) 0.0029(3) 0.0108(3) -0.0113(3)
F5 0.0231(3) 0.0493(5) 0.0309(4) -0.0120(4) 0.0185(3) -0.0141(3)
F6 0.0154(3) 0.0450(5) 0.0248(4) -0.0080(3) 0.0005(3) -0.0089(3)
N1 0.0098(3) 0.0141(3) 0.0132(3) 0.0010(3) 0.0021(3) -0.0015(2)
O1 0.0215(4) 0.0223(4) 0.0176(4) 0.0000(3) 0.0075(3) 0.0070(3)
Ru1 0.00757(3) 0.00949(3) 0.01007(3) -0.00011(2) 0.00222(2) -0.00033(2)

loop_
_atom_type_symbol
_atom_type_description
_atom_type_scat_dispersion_real
_atom_type_scat_dispersion_imag
_atom_type_scat_source
C C 0.0033 0.0016 'International Tables Vol C Tables 4.2.6.8 and 6.1.1.4'
H H 0.0000 0.0000 'International Tables Vol C Tables 4.2.6.8 and 6.1.1.4'
Cl Cl 0.1484 0.1585 'International Tables Vol C Tables 4.2.6.8 and 6.1.1.4'
F F 0.0171 0.0103 'International Tables Vol C Tables 4.2.6.8 and 6.1.1.4'
N N 0.0061 0.0033 'International Tables Vol C Tables 4.2.6.8 and 6.1.1.4'
O O 0.0106 0.0060 'International Tables Vol C Tables 4.2.6.8 and 6.1.1.4'
Ru Ru -1.2594 0.8363 'International Tables Vol C Tables 4.2.6.8 and 6.1.1.4'

loop_
_exptl_crystal_face_index_h
_exptl_crystal_face_index_k
_exptl_crystal_face_index_l
_exptl_crystal_face_perp_dist
-1.00 0.00 0.00 0.0950
0.00 0.00 -1.00 0.0650
0.00 0.00 1.00 0.0250
0.00 1.00 0.00 0.0300
0.00 -1.00 0.00 0.0500
1.00 0.00 -1.00 0.1450
0.00 -1.00 1.00 0.0400
0.00 1.00 -1.00 0.0300
1.00 -1.00 1.00 0.1050
-1.00 1.00 -1.00 0.0650
1.00 -1.00 0.00 0.1200
1.00 -1.00 -1.00 0.1300
-1.00 -1.00 -1.00 0.0950
1.00 1.00 1.00 0.0950
0.00 -1.00 -1.00 0.0650
0.00 1.00 1.00 0.0250

loop_
_geom_angle_atom_site_label_1
_geom_angle_atom_site_label_2
_geom_angle_atom_site_label_3
_geom_angle
C2 C1 C4 144.26(10)
C2 C1 Ru1 74.01(6)
C4 C1 Ru1 141.05(7)
C1 C2 C3 151.05(10)
C1 C2 Ru1 71.79(6)
C3 C2 Ru1 136.20(7)
C2 C3 H3A 109.5
C2 C3 H3B 109.5
H3A C3 H3B 109.5
C2 C3 H3C 109.5
H3A C3 H3C 109.5
H3B C3 H3C 109.5
O1 C4 C1 114.93(8)
O1 C4 C5 105.43(9)
C1 C4 C5 109.16(8)
O1 C4 C6 107.40(8)
C1 C4 C6 109.52(8)
C5 C4 C6 110.30(8)
F1 C5 F3 106.79(9)
F1 C5 F2 107.10(9)
F3 C5 F2 107.51(9)
F1 C5 C4 110.66(8)
F3 C5 C4 112.53(9)
F2 C5 C4 111.95(9)
F4 C6 F6 107.40(9)
F4 C6 F5 107.09(10)
F6 C6 F5 106.77(9)
F4 C6 C4 113.31(9)
F6 C6 C4 109.75(9)
F5 C6 C4 112.19(9)
N1 C7 C8 123.19(10)
N1 C7 H7 118.4
C8 C7 H7 118.4
C7 C8 C9 118.91(10)
C7 C8 H8 120.5
C9 C8 H8 120.5
C8 C9 C10 118.53(10)
C8 C9 H9 120.7
C10 C9 H9 120.7
C11 C10 C9 119.15(10)
C11 C10 H10 120.4
C9 C10 H10 120.4
N1 C11 C10 122.86(9)
N1 C11 H11 118.6
C10 C11 H11 118.6
C13 C12 C16 107.76(8)
C13 C12 C17 126.33(9)
C16 C12 C17 125.75(9)
C13 C12 Ru1 71.34(5)
C16 C12 Ru1 71.50(5)
C17 C12 Ru1 126.19(7)
C12 C13 C14 107.42(8)
C12 C13 C18 127.87(9)
C14 C13 C18 124.29(9)
C12 C13 Ru1 70.38(5)
C14 C13 Ru1 74.06(5)
C18 C13 Ru1 126.83(7)
C15 C14 C13 108.74(9)
C15 C14 C19 125.79(9)
C13 C14 C19 125.23(9)
C15 C14 Ru1 73.21(6)
C13 C14 Ru1 67.89(5)
C19 C14 Ru1 129.23(7)
C14 C15 C16 108.28(8)
C14 C15 C20 125.51(10)
C16 C15 C20 125.95(9)
C14 C15 Ru1 70.75(6)
C16 C15 Ru1 67.60(5)
C20 C15 Ru1 131.81(7)
C15 C16 C12 107.68(8)
C15 C16 C21 124.45(9)
C12 C16 C21 126.77(9)
C15 C16 Ru1 75.26(5)
C12 C16 Ru1 69.56(5)
C21 C16 Ru1 130.14(7)
C12 C17 H17A 109.5
C12 C17 H17B 109.5
H17A C17 H17B 109.5
C12 C17 H17C 109.5
H17A C17 H17C 109.5
H17B C17 H17C 109.5
C13 C18 H18A 109.5
C13 C18 H18B 109.5
H18A C18 H18B 109.5
C13 C18 H18C 109.5
H18A C18 H18C 109.5
H18B C18 H18C 109.5
C14 C19 H19A 109.5
C14 C19 H19B 109.5
H19A C19 H19B 109.5
C14 C19 H19C 109.5
H19A C19 H19C 109.5
H19B C19 H19C 109.5
C15 C20 H20A 109.5
C15 C20 H20B 109.5
H20A C20 H20B 109.5
C15 C20 H20C 109.5
H20A C20 H20C 109.5
H20B C20 H20C 109.5
C16 C21 H21A 109.5
C16 C21 H21B 109.5
H21A C21 H21B 109.5
C16 C21 H21C 109.5
H21A C21 H21C 109.5
H21B C21 H21C 109.5
C11 N1 C7 117.33(8)
C11 N1 Ru1 121.72(6)
C7 N1 Ru1 120.91(7)
C4 O1 H1 106.8(13)
C1 Ru1 C2 34.19(4)
C1 Ru1 N1 89.28(3)
C2 Ru1 N1 78.85(3)
C1 Ru1 C12 96.35(4)
C2 Ru1 C12 88.30(4)
N1 Ru1 C12 148.03(3)
C1 Ru1 C13 111.61(4)
C2 Ru1 C13 121.03(4)
N1 Ru1 C13 158.59(4)
C12 Ru1 C13 38.28(4)
C1 Ru1 C16 116.90(4)
C2 Ru1 C16 90.33(4)
N1 Ru1 C16 111.31(3)
C12 Ru1 C16 38.94(4)
C13 Ru1 C16 64.25(4)
C1 Ru1 C14 149.10(4)
C2 Ru1 C14 150.07(4)
N1 Ru1 C14 120.61(3)
C12 Ru1 C14 63.06(4)
C13 Ru1 C14 38.05(4)
C16 Ru1 C14 62.25(4)
C1 Ru1 C15 154.05(4)
C2 Ru1 C15 124.20(4)
N1 Ru1 C15 100.67(3)
C12 Ru1 C15 62.90(4)
C13 Ru1 C15 62.56(4)
C16 Ru1 C15 37.15(4)
C14 Ru1 C15 36.04(4)
C1 Ru1 Cl1 90.24(3)
C2 Ru1 Cl1 120.96(3)
N1 Ru1 Cl1 84.40(2)
C12 Ru1 Cl1 126.85(3)
C13 Ru1 Cl1 90.65(3)
C16 Ru1 Cl1 147.78(3)
C14 Ru1 Cl1 85.54(3)
C15 Ru1 Cl1 114.39(3)

loop_
_geom_bond_atom_site_label_1
_geom_bond_atom_site_label_2
_geom_bond_distance
C1 C2 1.2602(13)
C1 C4 1.4871(14)
C1 Ru1 2.1301(10)
C2 C3 1.4830(14)
C2 Ru1 2.1556(10)
C3 H3A 0.9800
C3 H3B 0.9800
C3 H3C 0.9800
C4 O1 1.3999(13)
C4 C5 1.5467(15)
C4 C6 1.5470(14)
C5 F1 1.3338(12)
C5 F3 1.3351(13)
C5 F2 1.3379(14)
C6 F4 1.3315(15)
C6 F6 1.3395(13)
C6 F5 1.3443(13)
C7 N1 1.3496(12)
C7 C8 1.3848(14)
C7 H7 0.9500
C8 C9 1.3853(17)
C8 H8 0.9500
C9 C10 1.3888(16)
C9 H9 0.9500
C10 C11 1.3869(14)
C10 H10 0.9500
C11 N1 1.3458(13)
C11 H11 0.9500
C12 C13 1.4253(14)
C12 C16 1.4536(13)
C12 C17 1.4950(14)
C12 Ru1 2.1672(10)
C13 C14 1.4503(14)
C13 C18 1.4992(14)
C13 Ru1 2.1798(9)
C14 C15 1.4101(14)
C14 C19 1.4958(15)
C14 Ru1 2.2624(10)
C15 C16 1.4325(14)
C15 C20 1.4981(14)
C15 Ru1 2.2942(10)
C16 C21 1.4977(14)
C16 Ru1 2.1933(9)
C17 H17A 0.9800
C17 H17B 0.9800
C17 H17C 0.9800
C18 H18A 0.9800
C18 H18B 0.9800
C18 H18C 0.9800
C19 H19A 0.9800
C19 H19B 0.9800
C19 H19C 0.9800
C20 H20A 0.9800
C20 H20B 0.9800
C20 H20C 0.9800
C21 H21A 0.9800
C21 H21B 0.9800
C21 H21C 0.9800
Cl1 Ru1 2.4448(3)
N1 Ru1 2.1572(8)
O1 H1 0.767(18)
